data_2240004
loop_
_publ_author_name
'Li, Ai-zhen'
'Xu, Wen-jie'

_publ_section_title
;
 Crystal structure of
 [(2<i>S</i>)-1-[(3<i>S</i>)-3-carboxy-6,7-dimethoxy-1,2,3,4-tetrahydroisoquinolin-2-yl]-1-oxopropan-2-yl][(2<i>S</i>)-1-ethoxy-1-oxo-4-phenylbutan-2-yl]azanium
 chloride acetonitrile monosolvate
;
_journal_coeditor_code KQ2014
_journal_issue 10
_journal_name_full 'Acta Crystallographica Section E'
_journal_page_first o1126
_journal_page_last o1127
_journal_paper_doi 10.1107/S160053681402090X
_journal_volume 70
_journal_year 2014
_chemical_formula_iupac 'C27 H35 N2 O7 +, Cl - , C2 H3 N'
_chemical_formula_moiety 'C27 H35 N2 O7, C2 H3 N, Cl'
_chemical_formula_sum 'C29 H38 Cl N3 O7'
_chemical_formula_weight 576.07
_chemical_name_common 'moexipril hydrochloride'
_chemical_name_systematic
'[(2<i>S</i>)-1-[(3<i>S</i>)-3-carboxy-6,7-dimethoxy-1,2,3,4-tetrahydroisoquinolin-2-yl]-1-oxopropan-2-yl][(2<i>S</i>)-1-ethoxy-1-oxo-4-phenylbutan-2-yl]azanium chloride acetonitrile monosolvate'
_space_group_IT_number 4
_symmetry_cell_setting monoclinic
_symmetry_space_group_name_Hall 'P 2yb'
_symmetry_space_group_name_H-M 'P 1 21 1'
_atom_sites_solution_hydrogens difmap
_atom_sites_solution_primary direct
_atom_sites_solution_secondary difmap
_audit_creation_method SHELXL-97
_cell_angle_alpha 90.00
_cell_angle_beta 97.419(4)
_cell_angle_gamma 90.00
_cell_formula_units_Z 2
_cell_length_a 10.9391(6)
_cell_length_b 10.4655(4)
_cell_length_c 13.3159(5)
_cell_measurement_reflns_used 6099
_cell_measurement_temperature 103(2)
_cell_measurement_theta_max 71.6640
_cell_measurement_theta_min 3.3428
_cell_volume 1511.68(12)
_computing_cell_refinement
;
<i>CrysAlis Pro</i> (Agilent, 2011)
;
_computing_data_collection
;
<i>CrysAlis Pro</i> (Agilent, 2011)
;
_computing_data_reduction
;
<i>CrysAlis Pro</i> (Agilent, 2011)
;
_computing_molecular_graphics
;
<i>SHELXTL</i> (Sheldrick, 2008)
;
_computing_publication_material
;
<i>SHELXTL</i> (Sheldrick, 2008)
;
_computing_structure_refinement
;
<i>SHELXTL</i> (Sheldrick, 2008)
;
_computing_structure_solution
;
<i>SHELXTL</i> (Sheldrick, 2008)
;
_diffrn_ambient_temperature 103(2)
_diffrn_detector_area_resol_mean 16.0971
_diffrn_measured_fraction_theta_full 0.989
_diffrn_measured_fraction_theta_max 0.989
_diffrn_measurement_device_type 'Agilent Xcalibur, Eos, Gemini'
_diffrn_measurement_method '\w scans'
_diffrn_radiation_monochromator graphite
_diffrn_radiation_source 'fine-focus sealed tube'
_diffrn_radiation_type CuK\a
_diffrn_radiation_wavelength 1.54184
_diffrn_reflns_av_R_equivalents 0.0209
_diffrn_reflns_av_sigmaI/netI 0.0305
_diffrn_reflns_limit_h_max 12
_diffrn_reflns_limit_h_min -13
_diffrn_reflns_limit_k_max 12
_diffrn_reflns_limit_k_min -12
_diffrn_reflns_limit_l_max 16
_diffrn_reflns_limit_l_min -16
_diffrn_reflns_number 11078
_diffrn_reflns_theta_full 71.83
_diffrn_reflns_theta_max 71.82
_diffrn_reflns_theta_min 3.35
_exptl_absorpt_coefficient_mu 1.524
_exptl_absorpt_correction_T_max 0.750
_exptl_absorpt_correction_T_min 0.516
_exptl_absorpt_correction_type multi-scan
_exptl_absorpt_process_details
;
(<i>CrysAlis Pro</i>; Agilent, 2011)
;
_exptl_crystal_colour colourless
_exptl_crystal_density_diffrn 1.266
_exptl_crystal_density_method 'not measured'
_exptl_crystal_description block
_exptl_crystal_F_000 612
_exptl_crystal_size_max 0.50
_exptl_crystal_size_mid 0.20
_exptl_crystal_size_min 0.20
_refine_diff_density_max 0.545
_refine_diff_density_min -0.337
_refine_ls_abs_structure_details
;
Flack (1983), 2620 Friedel pairs
;
_refine_ls_abs_structure_Flack 0.000(10)
_refine_ls_extinction_method none
_refine_ls_goodness_of_fit_ref 1.030
_refine_ls_hydrogen_treatment constr
_refine_ls_matrix_type full
_refine_ls_number_parameters 367
_refine_ls_number_reflns 5728
_refine_ls_number_restraints 1
_refine_ls_restrained_S_all 1.030
_refine_ls_R_factor_all 0.0341
_refine_ls_R_factor_gt 0.0331
_refine_ls_shift/su_max 0.001
_refine_ls_shift/su_mean 0.000
_refine_ls_structure_factor_coef Fsqd
_refine_ls_weighting_details 'calc w=1/[\s^2^(Fo^2^)+(0.0513P)^2^+0.3525P] where P=(Fo^2^+2Fc^2^)/3'
_refine_ls_weighting_scheme calc
_refine_ls_wR_factor_gt 0.0858
_refine_ls_wR_factor_ref 0.0869
_reflns_number_gt 5570
_reflns_number_total 5728
_reflns_threshold_expression I>2\s(I)
_cod_data_source_file kq2014sup1.cif
_cod_data_source_block I
_cod_original_sg_symbol_H-M 'P 21'
_cod_database_code 2240004
_cod_database_fobs_code 2240004

loop_
_symmetry_equiv_pos_as_xyz
'x, y, z'
'-x, y+1/2, -z'

loop_
_atom_site_type_symbol
_atom_site_label
_atom_site_fract_x
_atom_site_fract_y
_atom_site_fract_z
_atom_site_U_iso_or_equiv
_atom_site_adp_type
_atom_site_calc_flag
_atom_site_refinement_flags
_atom_site_occupancy
_atom_site_symmetry_multiplicity
Cl Cl1 0.93335(4) 0.48179(4) 0.82049(3) 0.02184(10) Uani d . 1 1
O O6 0.52273(13) 0.26128(14) 0.40381(11) 0.0274(3) Uani d . 1 1
O O5 0.79427(13) -0.28384(13) 0.76776(12) 0.0286(3) Uani d . 1 1
H H5 0.8374 -0.3472 0.7887 0.043 Uiso calc R 1 1
O O3 0.81278(12) -0.00568(13) 0.94514(9) 0.0204(3) Uani d . 1 1
O O4 0.96943(12) -0.17651(13) 0.81353(10) 0.0214(3) Uani d . 1 1
O O2 0.73833(13) 0.45383(13) 1.15813(10) 0.0240(3) Uani d . 1 1
C C22 0.77885(16) 0.30103(17) 0.60435(13) 0.0174(3) Uani d . 1 1
H H22 0.8293 0.3680 0.6349 0.021 Uiso calc R 1 1
O O1 0.73521(14) 0.24231(14) 1.19090(11) 0.0285(3) Uani d . 1 1
O O7 0.65710(12) 0.44801(12) 0.48979(10) 0.0229(3) Uani d . 1 1
N N2 0.85280(14) 0.05279(14) 0.78967(11) 0.0173(3) Uani d . 1 1
C C25 0.62888(17) 0.10402(18) 0.51823(14) 0.0204(4) Uani d . 1 1
H H25 0.5763 0.0373 0.4902 0.024 Uiso calc R 1 1
C C17 0.86058(16) -0.17996(17) 0.78125(12) 0.0170(3) Uani d . 1 1
C C23 0.68475(16) 0.32815(18) 0.52690(13) 0.0185(3) Uani d . 1 1
C C15 0.86015(16) 0.06883(17) 0.88977(13) 0.0168(3) Uani d . 1 1
C C26 0.7471(2) 0.54471(19) 0.51712(15) 0.0278(4) Uani d . 1 1
H H26A 0.7196 0.6252 0.4840 0.042 Uiso calc R 1 1
H H26B 0.8257 0.5190 0.4954 0.042 Uiso calc R 1 1
H H26C 0.7578 0.5564 0.5908 0.042 Uiso calc R 1 1
N N1 0.87847(13) 0.20668(14) 1.03592(10) 0.0154(3) Uani d . 1 1
H H1A 0.8400 0.1330 1.0528 0.018 Uiso calc R 1 1
H H1B 0.9429 0.2227 1.0859 0.018 Uiso calc R 1 1
C C20 0.79909(16) 0.17574(18) 0.63698(12) 0.0172(3) Uani d . 1 1
C C6 0.50803(18) 0.34869(19) 0.75184(15) 0.0242(4) Uani d . 1 1
H H6 0.5901 0.3387 0.7369 0.029 Uiso calc R 1 1
C C8 0.67413(17) 0.28867(19) 0.95447(14) 0.0209(4) Uani d . 1 1
H H8A 0.7007 0.2557 0.8911 0.025 Uiso calc R 1 1
H H8B 0.6235 0.2219 0.9818 0.025 Uiso calc R 1 1
C C24 0.61083(17) 0.22814(19) 0.48234(14) 0.0202(4) Uani d . 1 1
C C13 0.92855(16) 0.18674(17) 0.93702(12) 0.0160(3) Uani d . 1 1
H H13 0.9074 0.2624 0.8923 0.019 Uiso calc R 1 1
C C21 0.90294(16) 0.13908(17) 0.71794(13) 0.0174(3) Uani d . 1 1
H H21A 0.9693 0.0957 0.6870 0.021 Uiso calc R 1 1
H H21B 0.9379 0.2164 0.7536 0.021 Uiso calc R 1 1
C C14 1.06858(16) 0.17006(19) 0.95410(13) 0.0207(4) Uani d . 1 1
H H14A 1.0983 0.1501 0.8896 0.031 Uiso calc R 1 1
H H14B 1.0900 0.1001 1.0020 0.031 Uiso calc R 1 1
H H14C 1.1071 0.2493 0.9817 0.031 Uiso calc R 1 1
C C9 0.78851(16) 0.31546(17) 1.03144(13) 0.0171(3) Uani d . 1 1
H H9 0.8295 0.3954 1.0118 0.021 Uiso calc R 1 1
C C18 0.75488(17) -0.05633(18) 0.63247(13) 0.0202(4) Uani d . 1 1
H H18A 0.8264 -0.0883 0.6013 0.024 Uiso calc R 1 1
H H18B 0.6840 -0.1132 0.6111 0.024 Uiso calc R 1 1
C C16 0.78556(16) -0.06097(17) 0.74921(13) 0.0170(3) Uani d . 1 1
H H16 0.7063 -0.0656 0.7790 0.020 Uiso calc R 1 1
C C12 0.5522(2) 0.4949(2) 1.23442(16) 0.0331(5) Uani d . 1 1
H H12A 0.5295 0.5680 1.1899 0.050 Uiso calc R 1 1
H H12B 0.5200 0.5075 1.2990 0.050 Uiso calc R 1 1
H H12C 0.5170 0.4166 1.2021 0.050 Uiso calc R 1 1
C C2 0.36654(19) 0.3986(2) 0.86908(16) 0.0288(4) Uani d . 1 1
H H2 0.3510 0.4224 0.9351 0.035 Uiso calc R 1 1
C C10 0.75218(16) 0.33115(19) 1.13720(14) 0.0203(4) Uani d . 1 1
C C19 0.72420(17) 0.07729(18) 0.59540(13) 0.0185(4) Uani d . 1 1
C C28 0.9733(2) 0.2135(3) 0.4377(2) 0.0452(6) Uani d . 1 1
C C29 0.9077(2) 0.1088(2) 0.38715(17) 0.0317(5) Uani d . 1 1
H H29A 0.9422 0.0895 0.3245 0.048 Uiso calc R 1 1
H H29B 0.8205 0.1315 0.3709 0.048 Uiso calc R 1 1
H H29C 0.9155 0.0335 0.4313 0.048 Uiso calc R 1 1
C C27 0.49224(18) 0.1638(2) 0.32940(14) 0.0260(4) Uani d . 1 1
H H27A 0.4375 0.1993 0.2721 0.039 Uiso calc R 1 1
H H27B 0.4506 0.0933 0.3595 0.039 Uiso calc R 1 1
H H27C 0.5678 0.1322 0.3056 0.039 Uiso calc R 1 1
C C1 0.48732(18) 0.38403(19) 0.84900(15) 0.0235(4) Uani d . 1 1
C C11 0.69039(18) 0.4832(2) 1.25307(14) 0.0283(4) Uani d . 1 1
H H11A 0.7266 0.5643 1.2812 0.034 Uiso calc R 1 1
H H11B 0.7138 0.4145 1.3030 0.034 Uiso calc R 1 1
C C3 0.26836(19) 0.3788(2) 0.79368(18) 0.0326(5) Uani d . 1 1
H H3 0.1862 0.3895 0.8082 0.039 Uiso calc R 1 1
C C5 0.41007(19) 0.3281(2) 0.67694(15) 0.0276(4) Uani d . 1 1
H H5A 0.4253 0.3031 0.6111 0.033 Uiso calc R 1 1
C C4 0.28987(19) 0.3435(2) 0.69729(17) 0.0303(4) Uani d . 1 1
H H4 0.2228 0.3300 0.6455 0.036 Uiso calc R 1 1
N N3 1.0276(3) 0.2938(3) 0.4810(3) 0.0866(12) Uani d . 1 1
C C7 0.59528(19) 0.40899(19) 0.93067(15) 0.0268(4) Uani d . 1 1
H H7A 0.5636 0.4384 0.9931 0.032 Uiso calc R 1 1
H H7B 0.6473 0.4778 0.9079 0.032 Uiso calc R 1 1

loop_
_atom_site_aniso_label
_atom_site_aniso_U_11
_atom_site_aniso_U_22
_atom_site_aniso_U_33
_atom_site_aniso_U_12
_atom_site_aniso_U_13
_atom_site_aniso_U_23
Cl1 0.0299(2) 0.01598(18) 0.01952(19) 0.00160(16) 0.00259(15) 0.00102(15)
O6 0.0268(7) 0.0263(7) 0.0257(7) 0.0052(6) -0.0092(6) 0.0006(6)
O5 0.0232(7) 0.0160(7) 0.0432(9) -0.0014(5) -0.0095(6) 0.0032(6)
O3 0.0274(6) 0.0178(6) 0.0161(5) -0.0040(5) 0.0039(5) 0.0010(5)
O4 0.0188(6) 0.0201(6) 0.0235(7) 0.0006(5) -0.0033(5) 0.0023(5)
O2 0.0287(7) 0.0232(7) 0.0213(6) -0.0008(5) 0.0084(5) -0.0059(5)
C22 0.0185(8) 0.0208(9) 0.0135(8) -0.0032(7) 0.0040(6) -0.0023(6)
O1 0.0358(8) 0.0269(7) 0.0250(7) 0.0003(6) 0.0121(6) 0.0033(6)
O7 0.0258(7) 0.0203(7) 0.0211(6) 0.0029(5) -0.0020(5) 0.0027(5)
N2 0.0198(7) 0.0162(7) 0.0150(7) -0.0004(6) -0.0006(6) -0.0003(6)
C25 0.0200(9) 0.0220(9) 0.0184(8) -0.0002(7) -0.0005(7) -0.0030(7)
C17 0.0204(8) 0.0181(9) 0.0117(8) 0.0003(7) -0.0007(6) -0.0003(6)
C23 0.0204(8) 0.0206(9) 0.0156(8) 0.0040(7) 0.0068(6) 0.0016(7)
C15 0.0179(8) 0.0163(8) 0.0157(8) 0.0040(6) 0.0009(6) 0.0003(6)
C26 0.0367(11) 0.0193(10) 0.0260(10) 0.0000(8) -0.0019(8) 0.0028(8)
N1 0.0168(7) 0.0175(7) 0.0116(6) 0.0005(5) 0.0006(5) -0.0003(5)
C20 0.0172(8) 0.0235(9) 0.0112(7) 0.0007(7) 0.0037(6) 0.0000(7)
C6 0.0213(9) 0.0263(10) 0.0253(10) 0.0046(7) 0.0037(7) 0.0044(8)
C8 0.0204(9) 0.0230(9) 0.0187(9) 0.0022(7) -0.0002(7) -0.0019(7)
C24 0.0169(8) 0.0270(10) 0.0162(8) 0.0036(7) -0.0003(7) 0.0006(7)
C13 0.0197(8) 0.0167(8) 0.0116(7) 0.0018(7) 0.0017(6) 0.0007(6)
C21 0.0173(8) 0.0206(9) 0.0142(8) -0.0013(6) 0.0015(6) 0.0003(6)
C14 0.0190(9) 0.0254(10) 0.0179(8) 0.0000(7) 0.0026(7) -0.0005(7)
C9 0.0189(8) 0.0155(8) 0.0172(8) 0.0010(7) 0.0030(6) -0.0025(6)
C18 0.0243(9) 0.0191(9) 0.0160(8) 0.0011(7) -0.0015(7) -0.0027(7)
C16 0.0188(8) 0.0170(8) 0.0151(8) -0.0006(7) 0.0010(6) -0.0008(6)
C12 0.0349(11) 0.0371(12) 0.0291(10) 0.0074(10) 0.0111(8) -0.0039(9)
C2 0.0284(10) 0.0317(11) 0.0274(10) 0.0094(8) 0.0079(8) 0.0054(8)
C10 0.0158(8) 0.0251(9) 0.0203(9) -0.0016(7) 0.0032(7) -0.0035(7)
C19 0.0200(9) 0.0210(9) 0.0146(8) 0.0016(7) 0.0029(7) -0.0018(7)
C28 0.0409(13) 0.0531(16) 0.0477(14) -0.0144(12) 0.0293(12) -0.0160(12)
C29 0.0277(10) 0.0404(12) 0.0278(10) -0.0020(9) 0.0064(8) -0.0019(9)
C27 0.0229(9) 0.0316(10) 0.0207(9) -0.0006(8) -0.0071(7) 0.0004(8)
C1 0.0251(9) 0.0203(9) 0.0248(9) 0.0070(7) 0.0020(8) 0.0032(7)
C11 0.0311(10) 0.0326(10) 0.0222(9) -0.0015(9) 0.0077(7) -0.0106(9)
C3 0.0211(10) 0.0326(11) 0.0443(13) 0.0066(8) 0.0054(9) 0.0093(9)
C5 0.0323(10) 0.0259(10) 0.0239(10) 0.0029(8) 0.0013(8) 0.0012(8)
C4 0.0261(10) 0.0230(10) 0.0388(12) 0.0017(8) -0.0069(8) 0.0042(8)
N3 0.081(2) 0.088(2) 0.105(2) -0.0498(18) 0.0661(19) -0.059(2)
C7 0.0289(10) 0.0260(11) 0.0243(9) 0.0101(8) -0.0004(8) -0.0035(7)

loop_
_atom_type_symbol
_atom_type_description
_atom_type_scat_dispersion_real
_atom_type_scat_dispersion_imag
_atom_type_scat_source
C C 0.0181 0.0091 'International Tables Vol C Tables 4.2.6.8 and 6.1.1.4'
H H 0.0000 0.0000 'International Tables Vol C Tables 4.2.6.8 and 6.1.1.4'
Cl Cl 0.3639 0.7018 'International Tables Vol C Tables 4.2.6.8 and 6.1.1.4'
N N 0.0311 0.0180 'International Tables Vol C Tables 4.2.6.8 and 6.1.1.4'
O O 0.0492 0.0322 'International Tables Vol C Tables 4.2.6.8 and 6.1.1.4'

loop_
_geom_angle_atom_site_label_1
_geom_angle_atom_site_label_2
_geom_angle_atom_site_label_3
_geom_angle
C24 O6 C27 115.19(15)
C17 O5 H5 109.5
C10 O2 C11 116.64(15)
C23 C22 C20 119.84(16)
C23 C22 H22 120.1
C20 C22 H22 120.1
C23 O7 C26 116.47(14)
C15 N2 C16 115.59(14)
C15 N2 C21 126.25(15)
C16 N2 C21 118.14(14)
C24 C25 C19 120.04(17)
C24 C25 H25 120.0
C19 C25 H25 120.0
O4 C17 O5 125.15(16)
O4 C17 C16 122.96(16)
O5 C17 C16 111.88(14)
O7 C23 C22 124.31(17)
O7 C23 C24 116.23(16)
C22 C23 C24 119.46(17)
O3 C15 N2 122.80(17)
O3 C15 C13 118.93(15)
N2 C15 C13 118.26(15)
O7 C26 H26A 109.5
O7 C26 H26B 109.5
H26A C26 H26B 109.5
O7 C26 H26C 109.5
H26A C26 H26C 109.5
H26B C26 H26C 109.5
C9 N1 C13 112.41(13)
C9 N1 H1A 109.1
C13 N1 H1A 109.1
C9 N1 H1B 109.1
C13 N1 H1B 109.1
H1A N1 H1B 107.9
C19 C20 C22 120.94(16)
C19 C20 C21 116.57(16)
C22 C20 C21 122.49(16)
C5 C6 C1 120.51(18)
C5 C6 H6 119.7
C1 C6 H6 119.7
C7 C8 C9 112.03(15)
C7 C8 H8A 109.2
C9 C8 H8A 109.2
C7 C8 H8B 109.2
C9 C8 H8B 109.2
H8A C8 H8B 107.9
O6 C24 C25 123.58(17)
O6 C24 C23 116.26(16)
C25 C24 C23 120.15(16)
N1 C13 C14 110.89(13)
N1 C13 C15 104.89(14)
C14 C13 C15 113.26(15)
N1 C13 H13 109.2
C14 C13 H13 109.2
C15 C13 H13 109.2
N2 C21 C20 108.06(14)
N2 C21 H21A 110.1
C20 C21 H21A 110.1
N2 C21 H21B 110.1
C20 C21 H21B 110.1
H21A C21 H21B 108.4
C13 C14 H14A 109.5
C13 C14 H14B 109.5
H14A C14 H14B 109.5
C13 C14 H14C 109.5
H14A C14 H14C 109.5
H14B C14 H14C 109.5
N1 C9 C10 107.06(14)
N1 C9 C8 111.17(14)
C10 C9 C8 110.46(14)
N1 C9 H9 109.4
C10 C9 H9 109.4
C8 C9 H9 109.4
C19 C18 C16 111.62(14)
C19 C18 H18A 109.3
C16 C18 H18A 109.3
C19 C18 H18B 109.3
C16 C18 H18B 109.3
H18A C18 H18B 108.0
N2 C16 C17 109.56(14)
N2 C16 C18 112.16(14)
C17 C16 C18 110.26(14)
N2 C16 H16 108.2
C17 C16 H16 108.2
C18 C16 H16 108.2
C11 C12 H12A 109.5
C11 C12 H12B 109.5
H12A C12 H12B 109.5
C11 C12 H12C 109.5
H12A C12 H12C 109.5
H12B C12 H12C 109.5
C3 C2 C1 120.7(2)
C3 C2 H2 119.7
C1 C2 H2 119.7
O1 C10 O2 126.37(17)
O1 C10 C9 123.12(18)
O2 C10 C9 110.47(16)
C20 C19 C25 119.49(17)
C20 C19 C18 117.64(16)
C25 C19 C18 122.78(16)
N3 C28 C29 177.4(4)
C28 C29 H29A 109.5
C28 C29 H29B 109.5
H29A C29 H29B 109.5
C28 C29 H29C 109.5
H29A C29 H29C 109.5
H29B C29 H29C 109.5
O6 C27 H27A 109.5
O6 C27 H27B 109.5
H27A C27 H27B 109.5
O6 C27 H27C 109.5
H27A C27 H27C 109.5
H27B C27 H27C 109.5
C2 C1 C6 118.74(18)
C2 C1 C7 120.87(18)
C6 C1 C7 120.37(17)
O2 C11 C12 109.82(15)
O2 C11 H11A 109.7
C12 C11 H11A 109.7
O2 C11 H11B 109.7
C12 C11 H11B 109.7
H11A C11 H11B 108.2
C4 C3 C2 120.15(19)
C4 C3 H3 119.9
C2 C3 H3 119.9
C6 C5 C4 120.46(19)
C6 C5 H5A 119.8
C4 C5 H5A 119.8
C3 C4 C5 119.44(19)
C3 C4 H4 120.3
C5 C4 H4 120.3
C1 C7 C8 111.73(16)
C1 C7 H7A 109.3
C8 C7 H7A 109.3
C1 C7 H7B 109.3
C8 C7 H7B 109.3
H7A C7 H7B 107.9

loop_
_geom_bond_atom_site_label_1
_geom_bond_atom_site_label_2
_geom_bond_distance
O6 C24 1.372(2)
O6 C27 1.431(2)
O5 C17 1.306(2)
O5 H5 0.8400
O3 C15 1.232(2)
O4 C17 1.213(2)
O2 C10 1.327(2)
O2 C11 1.462(2)
C22 C23 1.389(2)
C22 C20 1.390(3)
C22 H22 0.9500
O1 C10 1.202(2)
O7 C23 1.368(2)
O7 C26 1.426(2)
N2 C15 1.336(2)
N2 C16 1.465(2)
N2 C21 1.471(2)
C25 C24 1.389(3)
C25 C19 1.395(3)
C25 H25 0.9500
C17 C16 1.522(2)
C23 C24 1.406(3)
C15 C13 1.535(2)
C26 H26A 0.9800
C26 H26B 0.9800
C26 H26C 0.9800
N1 C9 1.501(2)
N1 C13 1.505(2)
N1 H1A 0.9200
N1 H1B 0.9200
C20 C19 1.386(3)
C20 C21 1.511(2)
C6 C5 1.383(3)
C6 C1 1.392(3)
C6 H6 0.9500
C8 C7 1.536(2)
C8 C9 1.537(2)
C8 H8A 0.9900
C8 H8B 0.9900
C13 C14 1.529(2)
C13 H13 1.0000
C21 H21A 0.9900
C21 H21B 0.9900
C14 H14A 0.9800
C14 H14B 0.9800
C14 H14C 0.9800
C9 C10 1.521(2)
C9 H9 1.0000
C18 C19 1.506(3)
C18 C16 1.548(2)
C18 H18A 0.9900
C18 H18B 0.9900
C16 H16 1.0000
C12 C11 1.505(3)
C12 H12A 0.9800
C12 H12B 0.9800
C12 H12C 0.9800
C2 C3 1.388(3)
C2 C1 1.390(3)
C2 H2 0.9500
C28 N3 1.141(4)
C28 C29 1.430(3)
C29 H29A 0.9800
C29 H29B 0.9800
C29 H29C 0.9800
C27 H27A 0.9800
C27 H27B 0.9800
C27 H27C 0.9800
C1 C7 1.521(3)
C11 H11A 0.9900
C11 H11B 0.9900
C3 C4 1.385(3)
C3 H3 0.9500
C5 C4 1.386(3)
C5 H5A 0.9500
C4 H4 0.9500
C7 H7A 0.9900
C7 H7B 0.9900

loop_
_geom_hbond_atom_site_label_D
_geom_hbond_atom_site_label_H
_geom_hbond_atom_site_label_A
_geom_hbond_site_symmetry_A
_geom_hbond_distance_DH
_geom_hbond_distance_HA
_geom_hbond_distance_DA
_geom_hbond_angle_DHA
_geom_hbond_publ_flag
O5 H5 Cl1 1_545 0.84 2.09 2.924(3) 171 yes
N1 H1A O3 . 0.92 2.04 2.587(2) 117 yes
N1 H1B O4 2_757 0.92 1.87 2.724(3) 154 yes
C13 H13 Cl1 . 1.00 2.52 3.459(2) 157 yes
C14 H14B Cl1 2_747 0.98 2.71 3.593(2) 150 yes
C18 H18A N3 2_746 0.99 2.39 3.367(4) 168 yes
C29 H29A Cl1 2_746 0.98 2.74 3.698(2) 165 yes

loop_
_geom_torsion_atom_site_label_1
_geom_torsion_atom_site_label_2
_geom_torsion_atom_site_label_3
_geom_torsion_atom_site_label_4
_geom_torsion
C26 O7 C23 C22 14.3(2)
C26 O7 C23 C24 -166.07(16)
C20 C22 C23 O7 179.68(16)
C20 C22 C23 C24 0.0(3)
C16 N2 C15 O3 -0.8(2)
C21 N2 C15 O3 177.83(16)
C16 N2 C15 C13 -179.54(14)
C21 N2 C15 C13 -0.9(3)
C23 C22 C20 C19 -2.0(3)
C23 C22 C20 C21 177.53(15)
C27 O6 C24 C25 -29.9(3)
C27 O6 C24 C23 150.20(17)
C19 C25 C24 O6 177.08(17)
C19 C25 C24 C23 -3.0(3)
O7 C23 C24 O6 2.7(2)
C22 C23 C24 O6 -177.65(16)
O7 C23 C24 C25 -177.23(16)
C22 C23 C24 C25 2.5(3)
C9 N1 C13 C14 133.60(15)
C9 N1 C13 C15 -103.80(15)
O3 C15 C13 N1 -21.2(2)
N2 C15 C13 N1 157.68(15)
O3 C15 C13 C14 99.90(19)
N2 C15 C13 C14 -81.27(19)
C15 N2 C21 C20 -124.98(18)
C16 N2 C21 C20 53.6(2)
C19 C20 C21 N2 -46.4(2)
C22 C20 C21 N2 134.08(17)
C13 N1 C9 C10 -176.13(14)
C13 N1 C9 C8 63.13(18)
C7 C8 C9 N1 -167.02(15)
C7 C8 C9 C10 74.3(2)
C15 N2 C16 C17 -70.60(18)
C21 N2 C16 C17 110.70(16)
C15 N2 C16 C18 166.61(15)
C21 N2 C16 C18 -12.1(2)
O4 C17 C16 N2 -16.0(2)
O5 C17 C16 N2 165.23(15)
O4 C17 C16 C18 107.90(19)
O5 C17 C16 C18 -70.85(19)
C19 C18 C16 N2 -36.4(2)
C19 C18 C16 C17 -158.82(15)
C11 O2 C10 O1 -4.1(3)
C11 O2 C10 C9 173.57(14)
N1 C9 C10 O1 -39.3(2)
C8 C9 C10 O1 81.9(2)
N1 C9 C10 O2 142.99(15)
C8 C9 C10 O2 -95.82(17)
C22 C20 C19 C25 1.4(3)
C21 C20 C19 C25 -178.13(16)
C22 C20 C19 C18 178.01(16)
C21 C20 C19 C18 -1.5(2)
C24 C25 C19 C20 1.1(3)
C24 C25 C19 C18 -175.32(17)
C16 C18 C19 C20 44.4(2)
C16 C18 C19 C25 -139.15(18)
C3 C2 C1 C6 -0.2(3)
C3 C2 C1 C7 178.4(2)
C5 C6 C1 C2 -0.3(3)
C5 C6 C1 C7 -178.89(19)
C10 O2 C11 C12 -92.1(2)
C1 C2 C3 C4 0.3(3)
C1 C6 C5 C4 0.7(3)
C2 C3 C4 C5 0.1(3)
C6 C5 C4 C3 -0.6(3)
C2 C1 C7 C8 118.7(2)
C6 C1 C7 C8 -62.7(2)
C9 C8 C7 C1 175.96(16)
